data_4029604
loop_
_publ_author_name
'Kong, Wei'
'Che, Chao'
'Wu, Jialin'
'Ma, Liai'
'Zhu, Gangguo'

_publ_section_title
;
 Pd-Catalyzed Regio- and Stereoselective Addition of Boronic Acids to
 Silylacetylenes: A Stereodivergent Assembly of \b,\b-Disubstituted
 Alkenylsilanes and Alkenyl Halides.
;
_journal_issue 12
_journal_name_full 'The Journal of organic chemistry'
_journal_page_first 5799
_journal_page_last 5805
_journal_paper_doi 10.1021/jo500925p
_journal_volume 79
_journal_year 2014
_chemical_formula_sum 'C15 H11 I O2'
_chemical_formula_weight 350.14
_chemical_name_systematic
; 
 ? 
;
_space_group_IT_number 4
_symmetry_cell_setting monoclinic
_symmetry_space_group_name_Hall 'P 2yb'
_symmetry_space_group_name_H-M 'P 1 21 1'
_atom_sites_solution_hydrogens geom
_atom_sites_solution_primary direct
_atom_sites_solution_secondary difmap
_audit_creation_method SHELXL-97
_cell_angle_alpha 90.00
_cell_angle_beta 98.440(5)
_cell_angle_gamma 90.00
_cell_formula_units_Z 2
_cell_length_a 9.8867(5)
_cell_length_b 5.6677(3)
_cell_length_c 11.9084(6)
_cell_measurement_temperature 293(2)
_cell_volume 660.06(6)
_computing_cell_refinement 'Bruker FRAMBO'
_computing_data_collection 'Bruker FRAMBO'
_computing_data_reduction 'Bruker SHELXTL'
_computing_molecular_graphics 'Bruker SHELXTL'
_computing_publication_material 'Bruker SHELXTL'
_computing_structure_refinement 'SHELXL-97 (Sheldrick, 1997)'
_computing_structure_solution 'SHELXS-97 (Sheldrick, 1990)'
_diffrn_ambient_temperature 293(2)
_diffrn_measured_fraction_theta_full 0.980
_diffrn_measured_fraction_theta_max 0.980
_diffrn_measurement_device_type 'multiwire proportional'
_diffrn_measurement_method 'phi and omega scans'
_diffrn_radiation_monochromator graphite
_diffrn_radiation_source 'fine-focus sealed tube'
_diffrn_radiation_type MoK\a
_diffrn_radiation_wavelength 0.71073
_diffrn_reflns_av_R_equivalents 0.0290
_diffrn_reflns_av_sigmaI/netI 0.0480
_diffrn_reflns_limit_h_max 11
_diffrn_reflns_limit_h_min -12
_diffrn_reflns_limit_k_max 7
_diffrn_reflns_limit_k_min -7
_diffrn_reflns_limit_l_max 11
_diffrn_reflns_limit_l_min -15
_diffrn_reflns_number 3006
_diffrn_reflns_theta_full 27.09
_diffrn_reflns_theta_max 27.09
_diffrn_reflns_theta_min 3.77
_exptl_absorpt_coefficient_mu 2.416
_exptl_absorpt_correction_T_max 0.785
_exptl_absorpt_correction_T_min 0.566
_exptl_absorpt_correction_type multi-scan
_exptl_crystal_colour colorless
_exptl_crystal_density_diffrn 1.762
_exptl_crystal_density_method 'not measured'
_exptl_crystal_description block
_exptl_crystal_F_000 340
_exptl_crystal_size_max 0.3
_exptl_crystal_size_mid 0.2
_exptl_crystal_size_min 0.1
_refine_diff_density_max 0.696
_refine_diff_density_min -0.478
_refine_diff_density_rms 0.089
_refine_ls_abs_structure_details 'Flack H D (1983), Acta Cryst. A39, 876-881'
_refine_ls_abs_structure_Flack -0.08(5)
_refine_ls_extinction_method none
_refine_ls_goodness_of_fit_ref 1.005
_refine_ls_hydrogen_treatment constr
_refine_ls_matrix_type full
_refine_ls_number_parameters 163
_refine_ls_number_reflns 2300
_refine_ls_number_restraints 1
_refine_ls_restrained_S_all 1.005
_refine_ls_R_factor_all 0.0513
_refine_ls_R_factor_gt 0.0409
_refine_ls_shift/su_max 0.000
_refine_ls_shift/su_mean 0.000
_refine_ls_structure_factor_coef Fsqd
_refine_ls_weighting_details 'calc w=1/[\s^2^(Fo^2^)+(0.0150P)^2^+1.7000P] where P=(Fo^2^+2Fc^2^)/3'
_refine_ls_weighting_scheme calc
_refine_ls_wR_factor_gt 0.0776
_refine_ls_wR_factor_ref 0.0851
_reflns_number_gt 1987
_reflns_number_total 2300
_reflns_threshold_expression >2sigma(I)
_cod_data_source_file jo500925p_si_002.cif
_cod_data_source_block x
_cod_depositor_comments
;
The following automatic conversions were performed:

'_symmetry_cell_setting' value 'Monoclinic' changed to 'monoclinic'
according to
/usr/data/users/saulius/crontab/automatic-downloads/rss-feeds/ACS/lib/dictionaries/cif_core.dic
dictionary named 'cif_core.dic' version 2.4.2 from 2011-04-26.

Automatic conversion script
Id: cif_fix_values 2281 2013-09-26 08:29:07Z andrius 

 Adding full bibliography for 4029604.cif.
;
_cod_original_sg_symbol_H-M P2(1)
_cod_database_code 4029604

loop_
_symmetry_equiv_pos_as_xyz
'x, y, z'
'-x, y+1/2, -z'

loop_
_atom_site_label
_atom_site_type_symbol
_atom_site_fract_x
_atom_site_fract_y
_atom_site_fract_z
_atom_site_U_iso_or_equiv
_atom_site_adp_type
_atom_site_occupancy
_atom_site_symmetry_multiplicity
_atom_site_calc_flag
_atom_site_refinement_flags
I1 I 0.36215(5) 0.85186(14) 0.02253(4) 0.06026(17) Uani 1 1 d .
O1 O -0.1284(5) -0.0921(13) 0.3285(4) 0.062(2) Uani 1 1 d .
O2 O -0.0891(5) -0.1058(14) 0.1418(4) 0.063(2) Uani 1 1 d .
C1 C 0.4835(6) 0.364(3) 0.2707(5) 0.0532(17) Uani 1 1 d .
H1A H 0.4601 0.2315 0.2260 0.064 Uiso 1 1 calc R
C2 C 0.6100(7) 0.378(3) 0.3391(7) 0.060(2) Uani 1 1 d .
H2A H 0.6730 0.2568 0.3384 0.072 Uiso 1 1 calc R
C3 C 0.6421(8) 0.5694(17) 0.4069(7) 0.061(2) Uani 1 1 d .
H3A H 0.7267 0.5752 0.4527 0.073 Uiso 1 1 calc R
C4 C 0.5534(8) 0.7519(15) 0.4095(7) 0.063(2) Uani 1 1 d .
H4A H 0.5760 0.8802 0.4573 0.075 Uiso 1 1 calc R
C5 C 0.4274(8) 0.7425(14) 0.3386(6) 0.0537(19) Uani 1 1 d .
H5A H 0.3666 0.8679 0.3381 0.064 Uiso 1 1 calc R
C6 C 0.3922(7) 0.5520(12) 0.2701(6) 0.0386(15) Uani 1 1 d .
C7 C 0.2567(7) 0.5354(12) 0.1958(6) 0.0408(16) Uani 1 1 d .
C8 C 0.2269(8) 0.6460(14) 0.0981(6) 0.0499(19) Uani 1 1 d .
H8A H 0.1383 0.6307 0.0599 0.060 Uiso 1 1 calc R
C9 C 0.1529(6) 0.370(3) 0.2357(5) 0.0432(18) Uani 1 1 d .
C10 C 0.1296(6) 0.378(3) 0.3483(5) 0.049(2) Uani 1 1 d .
H10A H 0.1791 0.4831 0.3984 0.059 Uiso 1 1 calc R
C11 C 0.0333(8) 0.2304(15) 0.3870(6) 0.055(2) Uani 1 1 d .
H11A H 0.0165 0.2349 0.4618 0.066 Uiso 1 1 calc R
C12 C -0.0348(7) 0.0798(14) 0.3096(6) 0.0444(17) Uani 1 1 d .
C13 C -0.0111(7) 0.0707(14) 0.2010(6) 0.0463(17) Uani 1 1 d .
C14 C 0.0793(7) 0.2172(13) 0.1592(6) 0.0446(17) Uani 1 1 d .
H14A H 0.0909 0.2142 0.0831 0.054 Uiso 1 1 calc R
C15 C -0.1685(8) -0.2022(19) 0.2205(6) 0.066(3) Uani 1 1 d .
H15A H -0.1539 -0.3712 0.2269 0.079 Uiso 1 1 calc R
H15B H -0.2649 -0.1740 0.1948 0.079 Uiso 1 1 calc R

loop_
_atom_site_aniso_label
_atom_site_aniso_U_11
_atom_site_aniso_U_22
_atom_site_aniso_U_33
_atom_site_aniso_U_23
_atom_site_aniso_U_13
_atom_site_aniso_U_12
I1 0.0626(3) 0.0617(3) 0.0605(3) 0.0095(4) 0.0226(2) -0.0038(4)
O1 0.051(3) 0.083(7) 0.051(3) 0.009(3) 0.009(2) -0.019(3)
O2 0.064(3) 0.080(6) 0.045(2) -0.008(3) 0.011(2) -0.033(4)
C1 0.041(3) 0.058(4) 0.061(4) -0.017(7) 0.006(3) -0.010(6)
C2 0.042(3) 0.063(7) 0.078(5) 0.007(7) 0.012(3) 0.005(6)
C3 0.036(4) 0.085(6) 0.062(5) 0.007(5) 0.010(4) -0.019(4)
C4 0.059(5) 0.069(5) 0.059(5) -0.017(4) 0.005(4) -0.027(4)
C5 0.051(4) 0.051(4) 0.060(5) -0.005(4) 0.009(4) -0.008(4)
C6 0.035(3) 0.040(4) 0.043(4) -0.002(3) 0.015(3) -0.007(3)
C7 0.038(4) 0.042(4) 0.043(4) -0.005(3) 0.009(3) -0.005(3)
C8 0.051(4) 0.055(5) 0.045(4) 0.000(4) 0.008(4) -0.001(4)
C9 0.029(3) 0.059(5) 0.042(3) -0.001(6) 0.006(2) 0.004(5)
C10 0.043(3) 0.063(6) 0.040(3) 0.004(5) 0.002(3) -0.006(5)
C11 0.044(4) 0.078(6) 0.044(4) 0.002(4) 0.010(3) -0.004(4)
C12 0.033(3) 0.060(5) 0.039(4) 0.004(4) 0.004(3) -0.004(3)
C13 0.040(4) 0.052(4) 0.046(4) -0.002(3) 0.000(3) -0.003(4)
C14 0.042(4) 0.057(4) 0.036(4) 0.003(3) 0.011(3) 0.000(3)
C15 0.061(4) 0.080(10) 0.056(4) 0.000(5) 0.010(4) -0.027(5)

loop_
_atom_type_symbol
_atom_type_description
_atom_type_scat_dispersion_real
_atom_type_scat_dispersion_imag
_atom_type_scat_source
C C 0.0033 0.0016 'International Tables Vol C Tables 4.2.6.8 and 6.1.1.4'
H H 0.0000 0.0000 'International Tables Vol C Tables 4.2.6.8 and 6.1.1.4'
O O 0.0106 0.0060 'International Tables Vol C Tables 4.2.6.8 and 6.1.1.4'
I I -0.4742 1.8119 'International Tables Vol C Tables 4.2.6.8 and 6.1.1.4'

loop_
_geom_angle_atom_site_label_1
_geom_angle_atom_site_label_2
_geom_angle_atom_site_label_3
_geom_angle
C12 O1 C15 105.3(5)
C13 O2 C15 105.2(5)
C2 C1 C6 118.9(11)
C2 C1 H1A 120.5
C6 C1 H1A 120.5
C3 C2 C1 120.4(12)
C3 C2 H2A 119.8
C1 C2 H2A 119.8
C4 C3 C2 121.6(8)
C4 C3 H3A 119.2
C2 C3 H3A 119.2
C3 C4 C5 118.5(7)
C3 C4 H4A 120.7
C5 C4 H4A 120.7
C6 C5 C4 121.1(8)
C6 C5 H5A 119.5
C4 C5 H5A 119.5
C5 C6 C1 119.5(7)
C5 C6 C7 122.0(7)
C1 C6 C7 118.5(6)
C8 C7 C6 123.9(7)
C8 C7 C9 119.8(6)
C6 C7 C9 116.2(6)
C7 C8 I1 125.1(6)
C7 C8 H8A 117.4
I1 C8 H8A 117.4
C14 C9 C10 120.5(10)
C14 C9 C7 119.7(5)
C10 C9 C7 119.8(10)
C11 C10 C9 121.1(10)
C11 C10 H10A 119.5
C9 C10 H10A 119.5
C12 C11 C10 116.4(7)
C12 C11 H11A 121.8
C10 C11 H11A 121.8
C13 C12 C11 122.4(7)
C13 C12 O1 110.1(6)
C11 C12 O1 127.4(6)
C12 C13 C14 122.7(7)
C12 C13 O2 110.6(6)
C14 C13 O2 126.7(7)
C13 C14 C9 116.7(7)
C13 C14 H14A 121.6
C9 C14 H14A 121.6
O2 C15 O1 108.6(6)
O2 C15 H15A 110.0
O1 C15 H15A 110.0
O2 C15 H15B 110.0
O1 C15 H15B 110.0
H15A C15 H15B 108.4

loop_
_geom_bond_atom_site_label_1
_geom_bond_atom_site_label_2
_geom_bond_distance
I1 C8 2.077(7)
O1 C12 1.385(9)
O1 C15 1.432(9)
O2 C13 1.390(9)
O2 C15 1.417(9)
C1 C2 1.392(9)
C1 C6 1.395(14)
C1 H1A 0.9300
C2 C3 1.360(17)
C2 H2A 0.9300
C3 C4 1.359(12)
C3 H3A 0.9300
C4 C5 1.399(11)
C4 H4A 0.9300
C5 C6 1.367(10)
C5 H5A 0.9300
C6 C7 1.496(9)
C7 C8 1.316(9)
C7 C9 1.516(13)
C8 H8A 0.9300
C9 C14 1.385(13)
C9 C10 1.393(8)
C10 C11 1.396(12)
C10 H10A 0.9300
C11 C12 1.360(10)
C11 H11A 0.9300
C12 C13 1.349(10)
C13 C14 1.366(10)
C14 H14A 0.9300
C15 H15A 0.9700
C15 H15B 0.9700
